data_7217369
loop_
_publ_author_name
'Wang, Lei'
'Xue, Ruiyu'
'Li, Yuanxin'
'Zhao, Yiran'
'Liu, Faqian'
'Huang, Keke'

_publ_section_title
;
 Hydrogen-bonding patterns in a series of multi-component molecular solids
 formed by 2,3,5,6-tetramethylpyrazine with selected carboxylic acids
;
_journal_issue 30
_journal_name_full CrystEngComm
_journal_page_first 7074
_journal_paper_doi 10.1039/C4CE00749B
_journal_volume 16
_journal_year 2014
_chemical_formula_moiety 'C22 H24 N2 O8'
_chemical_formula_sum 'C22 H24 N2 O8'
_chemical_formula_weight 444.43
_chemical_name_systematic
; 
 ? 
;
_space_group_IT_number 14
_symmetry_cell_setting monoclinic
_symmetry_space_group_name_Hall '-P 2ybc'
_symmetry_space_group_name_H-M 'P 1 21/c 1'
_atom_sites_solution_hydrogens geom
_atom_sites_solution_primary direct
_atom_sites_solution_secondary difmap
_audit_creation_method SHELXL-97
_cell_angle_alpha 90.00
_cell_angle_beta 91.427(3)
_cell_angle_gamma 90.00
_cell_formula_units_Z 6
_cell_length_a 9.6944(4)
_cell_length_b 17.9372(7)
_cell_length_c 18.6161(6)
_cell_measurement_temperature 293(2)
_cell_volume 3236.2(2)
_computing_structure_refinement 'SHELXL-97 (Sheldrick, 1997)'
_computing_structure_solution 'SHELXS-97 (Sheldrick, 1990)'
_diffrn_ambient_temperature 293(2)
_diffrn_measured_fraction_theta_full 'ACTA 50'
_diffrn_measured_fraction_theta_max 0.938
_diffrn_radiation_monochromator graphite
_diffrn_radiation_source 'fine-focus sealed tube'
_diffrn_radiation_type MoK\a
_diffrn_radiation_wavelength 0.71073
_diffrn_reflns_av_R_equivalents 0.0308
_diffrn_reflns_av_sigmaI/netI 0.0373
_diffrn_reflns_limit_h_max 11
_diffrn_reflns_limit_h_min -11
_diffrn_reflns_limit_k_max 20
_diffrn_reflns_limit_k_min -19
_diffrn_reflns_limit_l_max 21
_diffrn_reflns_limit_l_min -20
_diffrn_reflns_number 9481
_diffrn_reflns_theta_full 'ACTA 50'
_diffrn_reflns_theta_max 24.81
_diffrn_reflns_theta_min 1.58
_exptl_absorpt_coefficient_mu 0.105
_exptl_absorpt_correction_T_max 0.0001
_exptl_absorpt_correction_T_min 0.0001
_exptl_absorpt_correction_type empirical
_exptl_absorpt_process_details SADABS
_exptl_crystal_colour colorless
_exptl_crystal_density_diffrn 1.368
_exptl_crystal_density_method 'not measured'
_exptl_crystal_description block
_exptl_crystal_F_000 1404
_exptl_crystal_size_max 0.22
_exptl_crystal_size_mid 0.16
_exptl_crystal_size_min 0.15
_refine_diff_density_max 0.525
_refine_diff_density_min -0.301
_refine_diff_density_rms 0.059
_refine_ls_extinction_method none
_refine_ls_goodness_of_fit_ref 1.069
_refine_ls_hydrogen_treatment mixed
_refine_ls_matrix_type full
_refine_ls_number_parameters 441
_refine_ls_number_reflns 5234
_refine_ls_number_restraints 0
_refine_ls_restrained_S_all 1.069
_refine_ls_R_factor_all 0.1007
_refine_ls_R_factor_gt 0.0781
_refine_ls_shift/su_max 0.000
_refine_ls_shift/su_mean 0.000
_refine_ls_structure_factor_coef Fsqd
_refine_ls_weighting_details 'calc w=1/[\s^2^(Fo^2^)+(0.1484P)^2^+0.9878P] where P=(Fo^2^+2Fc^2^)/3'
_refine_ls_weighting_scheme calc
_refine_ls_wR_factor_gt 0.2250
_refine_ls_wR_factor_ref 0.2540
_reflns_number_gt 3661
_reflns_number_total 5234
_reflns_threshold_expression >2sigma(I)
_cod_duplicate_entry 7215854
_cod_data_source_file c4ce00749b2.cif
_cod_data_source_block compound2
_cod_depositor_comments
;
The following automatic conversions were performed:

'_symmetry_cell_setting' value 'Monoclinic' changed to 'monoclinic'
according to
/usr/data/users/saulius/crontab/automatic-downloads/current/RSC/lib/dictionaries/cif_core.dic
dictionary named 'cif_core.dic' version 2.4.2 from 2011-04-26.

Automatic conversion script
Id: cif_fix_values 2281 2013-09-26 08:29:07Z andrius 
;
_cod_original_sg_symbol_H-M P21/c
_cod_database_code 7217369

loop_
_symmetry_equiv_pos_as_xyz
'x, y, z'
'-x, y+1/2, -z+1/2'
'-x, -y, -z'
'x, -y-1/2, z-1/2'

loop_
_atom_site_label
_atom_site_type_symbol
_atom_site_fract_x
_atom_site_fract_y
_atom_site_fract_z
_atom_site_U_iso_or_equiv
_atom_site_adp_type
_atom_site_occupancy
_atom_site_symmetry_multiplicity
_atom_site_calc_flag
_atom_site_refinement_flags
N3 N 0.0692(3) 0.17365(16) 0.12207(14) 0.0566(7) Uani 1 1 d .
O10 O -0.2781(3) 0.25470(16) -0.17101(14) 0.0695(8) Uani 1 1 d .
O12 O -0.1001(3) 0.23967(16) -0.06716(13) 0.0786(8) Uani 1 1 d .
H12 H -0.1407 0.2543 -0.1037 0.080 Uiso 1 1 calc .
C32 C -0.2984(3) 0.16523(16) -0.07399(15) 0.0487(7) Uani 1 1 d .
O6 O -0.1302(3) 0.15752(17) 0.01881(14) 0.0826(9) Uani 1 1 d .
O9 O -0.3406(3) 0.07306(15) 0.01651(13) 0.0774(8) Uani 1 1 d .
H9 H -0.2667 0.0902 0.0312 0.080 Uiso 1 1 calc .
C31 C -0.3485(3) 0.19951(18) -0.13870(16) 0.0540(8) Uani 1 1 d .
C12 C 0.0489(3) 0.22429(19) 0.17439(16) 0.0565(8) Uani 1 1 d .
C27 C -0.3799(4) 0.10809(18) -0.04494(17) 0.0558(8) Uani 1 1 d .
N1 N 0.2643(3) 0.1887(2) 0.22631(17) 0.0750(9) Uani 1 1 d .
C33 C -0.1695(4) 0.18746(19) -0.03864(17) 0.0582(8) Uani 1 1 d .
C28 C -0.5008(4) 0.0859(2) -0.0786(2) 0.0663(9) Uani 1 1 d .
H28A H -0.5526 0.0474 -0.0594 0.080 Uiso 1 1 calc R
C11 C 0.1814(4) 0.1304(2) 0.11936(19) 0.0656(9) Uani 1 1 d .
C30 C -0.4689(4) 0.1774(2) -0.1706(2) 0.0710(10) Uani 1 1 d .
H30A H -0.5004 0.2004 -0.2127 0.085 Uiso 1 1 calc R
C29 C -0.5448(4) 0.1207(2) -0.1406(2) 0.0759(11) Uani 1 1 d .
H29A H -0.6272 0.1059 -0.1628 0.091 Uiso 1 1 calc R
C10 C 0.1496(4) 0.2303(2) 0.22779(17) 0.0648(9) Uani 1 1 d .
C9 C 0.2816(4) 0.1393(3) 0.1739(2) 0.0736(11) Uani 1 1 d .
C24 C -0.0799(4) 0.2686(2) 0.1705(2) 0.0795(11) Uani 1 1 d .
H24A H -0.1326 0.2548 0.1283 0.119 Uiso 1 1 calc R
H24B H -0.0576 0.3207 0.1684 0.119 Uiso 1 1 calc R
H24C H -0.1330 0.2590 0.2124 0.119 Uiso 1 1 calc R
C3 C 0.1910(5) 0.0753(3) 0.0595(2) 0.0937(14) Uani 1 1 d .
H3A H 0.1105 0.0792 0.0286 0.141 Uiso 1 1 calc R
H3B H 0.1968 0.0258 0.0790 0.141 Uiso 1 1 calc R
H3C H 0.2718 0.0855 0.0324 0.141 Uiso 1 1 calc R
C23 C 0.1373(5) 0.2842(3) 0.2886(2) 0.0927(14) Uani 1 1 d .
H23A H 0.2164 0.2795 0.3204 0.139 Uiso 1 1 calc R
H23B H 0.0552 0.2735 0.3145 0.139 Uiso 1 1 calc R
H23C H 0.1325 0.3340 0.2700 0.139 Uiso 1 1 calc R
N2 N 0.6108(3) 0.51562(17) 0.04266(14) 0.0609(7) Uani 1 1 d .
O11 O 1.0513(3) 0.62226(17) 0.15595(15) 0.0768(8) Uani 1 1 d .
C4 C 0.9620(3) 0.52397(19) 0.23016(17) 0.0556(8) Uani 1 1 d .
O8 O 0.8288(3) 0.54939(17) 0.12517(14) 0.0793(8) Uani 1 1 d .
H8 H 0.7583 0.5375 0.1027 0.080 Uiso 1 1 calc .
C2 C 0.9833(4) 0.4815(2) 0.29308(19) 0.0660(9) Uani 1 1 d .
C8 C 0.4978(4) 0.5579(2) 0.04790(17) 0.0628(9) Uani 1 1 d .
C7 C 0.6168(4) 0.4580(2) -0.00306(17) 0.0615(9) Uani 1 1 d .
O5 O 0.7560(3) 0.4608(2) 0.19781(18) 0.1046(11) Uani 1 1 d .
C22 C 1.0995(4) 0.4921(2) 0.33706(19) 0.0730(10) Uani 1 1 d .
H22A H 1.1130 0.4635 0.3783 0.088 Uiso 1 1 calc R
C1 C 0.8405(4) 0.5095(2) 0.1830(2) 0.0694(10) Uani 1 1 d .
C18 C 0.2788(4) 0.3292(2) 0.06229(17) 0.0581(8) Uani 1 1 d .
C21 C 1.1937(4) 0.5450(2) 0.31897(19) 0.0681(10) Uani 1 1 d .
H21A H 1.2714 0.5522 0.3485 0.082 Uiso 1 1 calc R
O4 O 0.0682(4) 0.3133(2) 0.00002(19) 0.1041(11) Uani 1 1 d .
H4 H 0.0268 0.2875 -0.0298 0.080 Uiso 1 1 calc .
C20 C 1.1768(4) 0.5876(2) 0.25891(19) 0.0637(9) Uani 1 1 d .
H20A H 1.2426 0.6234 0.2480 0.076 Uiso 1 1 calc R
O7 O 0.8923(3) 0.42902(19) 0.31298(17) 0.0958(10) Uani 1 1 d .
H7 H 0.8283 0.4272 0.2834 0.080 Uiso 1 1 calc .
O3 O 0.2334(5) 0.2341(2) -0.02325(19) 0.1144(12) Uani 1 1 d .
C17 C 0.4117(5) 0.3034(3) 0.0771(2) 0.0867(13) Uani 1 1 d .
C13 C 0.2325(5) 0.3918(3) 0.0995(2) 0.0815(12) Uani 1 1 d .
C19 C 0.1914(5) 0.2891(3) 0.0087(2) 0.0823(12) Uani 1 1 d .
O2 O 0.1037(4) 0.4210(2) 0.0865(2) 0.1219(13) Uani 1 1 d .
H2 H 0.0634 0.3962 0.0555 0.080 Uiso 1 1 calc .
O1 O 0.4651(4) 0.2447(3) 0.0450(2) 0.1325(15) Uani 1 1 d .
H1 H 0.4086 0.2277 0.0159 0.080 Uiso 1 1 calc .
C15 C 0.4407(5) 0.4012(3) 0.1627(2) 0.0891(14) Uani 1 1 d .
H15A H 0.4950 0.4264 0.1966 0.107 Uiso 1 1 calc R
C16 C 0.4967(5) 0.3415(4) 0.1302(3) 0.0993(16) Uani 1 1 d .
H16A H 0.5860 0.3257 0.1415 0.119 Uiso 1 1 calc R
C6 C 0.5014(5) 0.6200(3) 0.1008(2) 0.0913(13) Uani 1 1 d .
H6A H 0.4144 0.6455 0.0994 0.137 Uiso 1 1 calc R
H6B H 0.5736 0.6542 0.0891 0.137 Uiso 1 1 calc R
H6C H 0.5187 0.6003 0.1482 0.137 Uiso 1 1 calc R
C5 C 0.7469(5) 0.4138(3) -0.0035(3) 0.0947(14) Uani 1 1 d .
H5A H 0.7381 0.3745 -0.0383 0.142 Uiso 1 1 calc R
H5B H 0.7641 0.3927 0.0433 0.142 Uiso 1 1 calc R
H5C H 0.8223 0.4457 -0.0157 0.142 Uiso 1 1 calc R
C14 C 0.3110(6) 0.4270(3) 0.1496(3) 0.0957(14) Uani 1 1 d .
H14A H 0.2773 0.4678 0.1745 0.115 Uiso 1 1 calc R
C25 C 0.4118(5) 0.0955(4) 0.1743(3) 0.1183(19) Uani 1 1 d .
H25A H 0.4677 0.1089 0.2156 0.177 Uiso 1 1 calc R
H25B H 0.4613 0.1060 0.1314 0.177 Uiso 1 1 calc R
H25C H 0.3906 0.0432 0.1761 0.177 Uiso 1 1 calc R
C26 C 1.0620(3) 0.57802(18) 0.21377(17) 0.0546(8) Uani 1 1 d .
H10 H -0.224(4) 0.268(2) -0.148(2) 0.068(14) Uiso 1 1 d .
H11 H 0.982(5) 0.607(3) 0.135(3) 0.104(18) Uiso 1 1 d .

loop_
_atom_site_aniso_label
_atom_site_aniso_U_11
_atom_site_aniso_U_22
_atom_site_aniso_U_33
_atom_site_aniso_U_23
_atom_site_aniso_U_13
_atom_site_aniso_U_12
N3 0.0606(17) 0.0651(17) 0.0439(14) 0.0025(12) -0.0029(12) -0.0031(14)
O10 0.0752(18) 0.0782(18) 0.0546(14) 0.0161(13) -0.0097(13) -0.0159(14)
O12 0.0834(18) 0.0901(19) 0.0612(15) 0.0166(13) -0.0216(13) -0.0289(15)
C32 0.0573(18) 0.0486(16) 0.0401(15) -0.0041(13) -0.0026(13) 0.0022(14)
O6 0.0889(19) 0.098(2) 0.0597(15) 0.0160(14) -0.0300(13) -0.0233(16)
O9 0.095(2) 0.0767(17) 0.0596(15) 0.0196(12) -0.0151(13) -0.0218(15)
C31 0.0622(19) 0.0526(18) 0.0469(17) 0.0020(14) -0.0044(14) -0.0008(15)
C12 0.0597(19) 0.063(2) 0.0467(17) 0.0040(15) 0.0041(14) -0.0059(16)
C27 0.072(2) 0.0491(17) 0.0467(16) -0.0002(14) -0.0021(15) -0.0022(15)
N1 0.0600(19) 0.107(3) 0.0572(18) 0.0040(17) -0.0076(14) -0.0042(18)
C33 0.069(2) 0.0605(19) 0.0441(17) -0.0004(15) -0.0098(15) -0.0078(17)
C28 0.067(2) 0.058(2) 0.074(2) 0.0026(17) -0.0048(18) -0.0105(17)
C11 0.074(2) 0.070(2) 0.0531(19) 0.0048(16) 0.0031(16) 0.0059(19)
C30 0.073(2) 0.073(2) 0.066(2) 0.0123(18) -0.0237(18) -0.0058(19)
C29 0.064(2) 0.074(2) 0.089(3) 0.003(2) -0.024(2) -0.0077(19)
C10 0.068(2) 0.080(2) 0.0462(17) -0.0008(16) -0.0018(15) -0.0148(19)
C9 0.058(2) 0.097(3) 0.065(2) 0.008(2) -0.0012(17) 0.011(2)
C24 0.079(3) 0.087(3) 0.073(2) -0.002(2) -0.001(2) 0.016(2)
C3 0.115(4) 0.091(3) 0.076(3) -0.013(2) 0.016(2) 0.012(3)
C23 0.096(3) 0.116(4) 0.066(2) -0.025(2) -0.004(2) -0.018(3)
N2 0.0600(17) 0.0751(19) 0.0473(15) 0.0052(14) -0.0078(12) 0.0046(15)
O11 0.0793(19) 0.0853(19) 0.0649(16) 0.0192(13) -0.0126(14) -0.0174(15)
C4 0.0583(19) 0.0587(19) 0.0496(17) -0.0028(14) -0.0052(14) 0.0011(15)
O8 0.0682(16) 0.103(2) 0.0656(16) 0.0064(14) -0.0229(13) -0.0118(15)
C2 0.069(2) 0.070(2) 0.059(2) 0.0066(17) 0.0031(17) -0.0038(18)
C8 0.069(2) 0.071(2) 0.0476(18) 0.0023(16) -0.0047(15) 0.0096(18)
C7 0.060(2) 0.073(2) 0.0516(18) 0.0045(17) -0.0027(15) 0.0119(17)
O5 0.078(2) 0.128(3) 0.106(2) 0.020(2) -0.0241(17) -0.043(2)
C22 0.082(3) 0.084(3) 0.0522(19) 0.0100(18) -0.0111(18) 0.010(2)
C1 0.061(2) 0.081(2) 0.066(2) -0.0029(19) -0.0108(17) -0.004(2)
C18 0.061(2) 0.065(2) 0.0488(17) 0.0029(15) -0.0001(15) -0.0096(16)
C21 0.063(2) 0.084(3) 0.057(2) -0.0114(18) -0.0118(16) 0.0045(19)
O4 0.086(2) 0.120(3) 0.105(2) 0.0037(19) -0.0331(18) -0.025(2)
C20 0.063(2) 0.068(2) 0.060(2) -0.0071(17) -0.0048(16) -0.0066(17)
O7 0.089(2) 0.107(2) 0.091(2) 0.0347(18) -0.0067(16) -0.0288(18)
O3 0.148(3) 0.109(3) 0.086(2) -0.030(2) 0.000(2) -0.017(2)
C17 0.074(3) 0.109(3) 0.078(3) 0.018(3) 0.011(2) 0.006(3)
C13 0.080(3) 0.091(3) 0.074(3) 0.007(2) -0.001(2) -0.013(2)
C19 0.083(3) 0.100(3) 0.064(2) 0.017(2) -0.003(2) -0.015(3)
O2 0.099(3) 0.119(3) 0.147(3) -0.035(2) -0.022(2) 0.030(2)
O1 0.120(3) 0.146(4) 0.132(3) -0.011(3) 0.021(2) 0.040(3)
C15 0.087(3) 0.111(4) 0.069(3) 0.000(3) -0.011(2) -0.033(3)
C16 0.069(3) 0.148(5) 0.080(3) 0.017(3) -0.013(2) -0.009(3)
C6 0.099(3) 0.091(3) 0.083(3) -0.023(2) -0.005(2) 0.015(3)
C5 0.076(3) 0.115(4) 0.093(3) -0.005(3) -0.003(2) 0.038(3)
C14 0.106(4) 0.094(3) 0.087(3) -0.010(3) -0.004(3) -0.020(3)
C25 0.082(3) 0.161(5) 0.112(4) 0.011(4) -0.005(3) 0.037(3)
C26 0.0584(19) 0.0575(18) 0.0477(17) -0.0041(14) -0.0016(14) -0.0024(15)

loop_
_atom_type_symbol
_atom_type_description
_atom_type_scat_dispersion_real
_atom_type_scat_dispersion_imag
_atom_type_scat_source
C C 0.0033 0.0016 'International Tables Vol C Tables 4.2.6.8 and 6.1.1.4'
H H 0.0000 0.0000 'International Tables Vol C Tables 4.2.6.8 and 6.1.1.4'
N N 0.0061 0.0033 'International Tables Vol C Tables 4.2.6.8 and 6.1.1.4'
O O 0.0106 0.0060 'International Tables Vol C Tables 4.2.6.8 and 6.1.1.4'

loop_
_geom_angle_atom_site_label_1
_geom_angle_atom_site_label_2
_geom_angle_atom_site_label_3
_geom_angle
_geom_angle_site_symmetry_1
_geom_angle_site_symmetry_3
C11 N3 C12 123.4(3) . .
C31 O10 H10 111(3) . .
C33 O12 H12 109.5 . .
C27 C32 C31 117.1(3) . .
C27 C32 C33 120.6(3) . .
C31 C32 C33 122.3(3) . .
C27 O9 H9 109.5 . .
O10 C31 C30 117.2(3) . .
O10 C31 C32 121.8(3) . .
C30 C31 C32 121.0(3) . .
N3 C12 C10 117.4(3) . .
N3 C12 C24 117.6(3) . .
C10 C12 C24 125.0(3) . .
O9 C27 C28 118.1(3) . .
O9 C27 C32 120.9(3) . .
C28 C27 C32 121.0(3) . .
C9 N1 C10 120.3(3) . .
O6 C33 O12 121.3(3) . .
O6 C33 C32 120.7(3) . .
O12 C33 C32 118.0(3) . .
C29 C28 C27 119.7(3) . .
C29 C28 H28A 120.1 . .
C27 C28 H28A 120.1 . .
N3 C11 C9 117.2(3) . .
N3 C11 C3 118.5(4) . .
C9 C11 C3 124.3(4) . .
C31 C30 C29 119.9(3) . .
C31 C30 H30A 120.0 . .
C29 C30 H30A 120.0 . .
C28 C29 C30 121.2(3) . .
C28 C29 H29A 119.4 . .
C30 C29 H29A 119.4 . .
N1 C10 C12 120.9(3) . .
N1 C10 C23 117.2(3) . .
C12 C10 C23 121.9(4) . .
N1 C9 C11 120.8(4) . .
N1 C9 C25 118.0(4) . .
C11 C9 C25 121.2(4) . .
C12 C24 H24A 109.5 . .
C12 C24 H24B 109.5 . .
H24A C24 H24B 109.5 . .
C12 C24 H24C 109.5 . .
H24A C24 H24C 109.5 . .
H24B C24 H24C 109.5 . .
C11 C3 H3A 109.5 . .
C11 C3 H3B 109.5 . .
H3A C3 H3B 109.5 . .
C11 C3 H3C 109.5 . .
H3A C3 H3C 109.5 . .
H3B C3 H3C 109.5 . .
C10 C23 H23A 109.5 . .
C10 C23 H23B 109.5 . .
H23A C23 H23B 109.5 . .
C10 C23 H23C 109.5 . .
H23A C23 H23C 109.5 . .
H23B C23 H23C 109.5 . .
C8 N2 C7 122.1(3) . .
C26 O11 H11 103(4) . .
C2 C4 C26 117.7(3) . .
C2 C4 C1 119.9(3) . .
C26 C4 C1 122.4(3) . .
C1 O8 H8 109.5 . .
O7 C2 C22 117.4(3) . .
O7 C2 C4 121.5(3) . .
C22 C2 C4 121.1(3) . .
N2 C8 C7 118.6(3) . 3_665
N2 C8 C6 117.8(3) . .
C7 C8 C6 123.5(4) 3_665 .
N2 C7 C8 119.2(3) . 3_665
N2 C7 C5 117.6(3) . .
C8 C7 C5 123.1(4) 3_665 .
C21 C22 C2 119.2(3) . .
C21 C22 H22A 120.4 . .
C2 C22 H22A 120.4 . .
O5 C1 O8 122.1(3) . .
O5 C1 C4 121.2(4) . .
O8 C1 C4 116.7(3) . .
C17 C18 C13 118.4(4) . .
C17 C18 C19 119.0(4) . .
C13 C18 C19 122.6(4) . .
C20 C21 C22 121.7(3) . .
C20 C21 H21A 119.1 . .
C22 C21 H21A 119.1 . .
C19 O4 H4 109.5 . .
C21 C20 C26 120.4(3) . .
C21 C20 H20A 119.8 . .
C26 C20 H20A 119.8 . .
C2 O7 H7 109.5 . .
O1 C17 C18 123.1(5) . .
O1 C17 C16 117.6(5) . .
C18 C17 C16 119.2(5) . .
C14 C13 O2 116.2(5) . .
C14 C13 C18 122.4(5) . .
O2 C13 C18 121.4(4) . .
O3 C19 O4 122.2(4) . .
O3 C19 C18 121.8(4) . .
O4 C19 C18 116.0(4) . .
C13 O2 H2 109.5 . .
C17 O1 H1 109.5 . .
C16 C15 C14 124.8(4) . .
C16 C15 H15A 117.6 . .
C14 C15 H15A 117.6 . .
C15 C16 C17 117.0(4) . .
C15 C16 H16A 121.5 . .
C17 C16 H16A 121.5 . .
C8 C6 H6A 109.5 . .
C8 C6 H6B 109.5 . .
H6A C6 H6B 109.5 . .
C8 C6 H6C 109.5 . .
H6A C6 H6C 109.5 . .
H6B C6 H6C 109.5 . .
C7 C5 H5A 109.5 . .
C7 C5 H5B 109.5 . .
H5A C5 H5B 109.5 . .
C7 C5 H5C 109.5 . .
H5A C5 H5C 109.5 . .
H5B C5 H5C 109.5 . .
C13 C14 C15 118.1(5) . .
C13 C14 H14A 120.9 . .
C15 C14 H14A 120.9 . .
C9 C25 H25A 109.5 . .
C9 C25 H25B 109.5 . .
H25A C25 H25B 109.5 . .
C9 C25 H25C 109.5 . .
H25A C25 H25C 109.5 . .
H25B C25 H25C 109.5 . .
O11 C26 C20 117.2(3) . .
O11 C26 C4 122.8(3) . .
C20 C26 C4 120.0(3) . .

loop_
_geom_bond_atom_site_label_1
_geom_bond_atom_site_label_2
_geom_bond_distance
_geom_bond_site_symmetry_2
N3 C11 1.338(5) .
N3 C12 1.350(4) .
O10 C31 1.352(4) .
O10 H10 0.71(4) .
O12 C33 1.276(4) .
O12 H12 0.8200 .
C32 C27 1.410(5) .
C32 C31 1.427(4) .
C32 C33 1.454(4) .
O6 C33 1.248(4) .
O9 C27 1.352(4) .
O9 H9 0.8200 .
C31 C30 1.355(5) .
C12 C10 1.380(5) .
C12 C24 1.480(5) .
C27 C28 1.374(5) .
N1 C9 1.331(5) .
N1 C10 1.341(5) .
C28 C29 1.370(5) .
C28 H28A 0.9300 .
C11 C9 1.396(5) .
C11 C3 1.493(6) .
C30 C29 1.382(6) .
C30 H30A 0.9300 .
C29 H29A 0.9300 .
C10 C23 1.495(5) .
C9 C25 1.488(6) .
C24 H24A 0.9600 .
C24 H24B 0.9600 .
C24 H24C 0.9600 .
C3 H3A 0.9600 .
C3 H3B 0.9600 .
C3 H3C 0.9600 .
C23 H23A 0.9600 .
C23 H23B 0.9600 .
C23 H23C 0.9600 .
N2 C8 1.338(4) .
N2 C7 1.341(4) .
O11 C26 1.339(4) .
O11 H11 0.81(5) .
C4 C2 1.409(5) .
C4 C26 1.410(5) .
C4 C1 1.474(5) .
O8 C1 1.296(5) .
O8 H8 0.8200 .
C2 O7 1.348(5) .
C2 C22 1.389(5) .
C8 C7 1.402(5) 3_665
C8 C6 1.487(5) .
C7 C8 1.402(5) 3_665
C7 C5 1.490(5) .
O5 C1 1.233(5) .
C22 C21 1.366(6) .
C22 H22A 0.9300 .
C18 C17 1.391(6) .
C18 C13 1.400(6) .
C18 C19 1.479(6) .
C21 C20 1.361(5) .
C21 H21A 0.9300 .
O4 C19 1.277(6) .
O4 H4 0.8200 .
C20 C26 1.389(5) .
C20 H20A 0.9300 .
O7 H7 0.8200 .
O3 C19 1.227(6) .
C17 O1 1.321(6) .
C17 C16 1.443(7) .
C13 C14 1.345(6) .
C13 O2 1.370(6) .
O2 H2 0.8200 .
O1 H1 0.8200 .
C15 C16 1.350(7) .
C15 C14 1.356(7) .
C15 H15A 0.9300 .
C16 H16A 0.9300 .
C6 H6A 0.9600 .
C6 H6B 0.9600 .
C6 H6C 0.9600 .
C5 H5A 0.9600 .
C5 H5B 0.9600 .
C5 H5C 0.9600 .
C14 H14A 0.9300 .
C25 H25A 0.9600 .
C25 H25B 0.9600 .
C25 H25C 0.9600 .
